data_4065636
loop_
_publ_author_name
'Yamamoto, Yoshihiko'
'Yamashita, Ken'
'Nakamura, Mitsutaka'

_publ_section_title
;
 Synthesis of Organometallic Analogues of SpirocyclicC-Arylribosides
;
_journal_issue 6
_journal_name_full Organometallics
_journal_page_first 1472
_journal_paper_doi 10.1021/om100043f
_journal_volume 29
_journal_year 2010
_chemical_formula_sum 'C27 H30 Cl2 O9 Ru Si'
_chemical_formula_weight 698.57
_space_group_IT_number 19
_symmetry_cell_setting orthorhombic
_symmetry_space_group_name_Hall 'P 2ac 2ab'
_symmetry_space_group_name_H-M 'P 21 21 21'
_atom_sites_solution_hydrogens geom
_atom_sites_solution_primary direct
_atom_sites_solution_secondary difmap
_audit_creation_method SHELXL-97
_cell_angle_alpha 90.00
_cell_angle_beta 90.00
_cell_angle_gamma 90.00
_cell_formula_units_Z 4
_cell_length_a 10.9899(12)
_cell_length_b 12.6076(14)
_cell_length_c 21.938(2)
_cell_measurement_reflns_used 5796
_cell_measurement_temperature 153(2)
_cell_measurement_theta_max 28.31
_cell_measurement_theta_min 2.46
_cell_volume 3039.6(5)
_computing_cell_refinement 'Bruker SMART'
_computing_data_collection 'Bruker SMART'
_computing_data_reduction 'Bruker SAINT'
_computing_molecular_graphics 'Bruker SHELXTL'
_computing_publication_material 'Bruker SHELXTL'
_computing_structure_refinement 'SHELXL-97 (Sheldrick, 1997)'
_computing_structure_solution 'SHELXS-97 (Sheldrick, 1990)'
_diffrn_ambient_temperature 153(2)
_diffrn_measured_fraction_theta_full 0.996
_diffrn_measured_fraction_theta_max 0.996
_diffrn_measurement_device_type 'CCD area detector'
_diffrn_measurement_method 'phi and omega scans'
_diffrn_radiation_monochromator graphite
_diffrn_radiation_source 'fine-focus sealed tube'
_diffrn_radiation_type MoK\a
_diffrn_radiation_wavelength 0.71073
_diffrn_reflns_av_R_equivalents 0.0282
_diffrn_reflns_av_sigmaI/netI 0.0319
_diffrn_reflns_limit_h_max 14
_diffrn_reflns_limit_h_min -14
_diffrn_reflns_limit_k_max 16
_diffrn_reflns_limit_k_min -16
_diffrn_reflns_limit_l_max 20
_diffrn_reflns_limit_l_min -29
_diffrn_reflns_number 22822
_diffrn_reflns_theta_full 28.36
_diffrn_reflns_theta_max 28.36
_diffrn_reflns_theta_min 1.86
_exptl_absorpt_coefficient_mu 0.780
_exptl_absorpt_correction_T_max 1.000000
_exptl_absorpt_correction_T_min 0.760634
_exptl_absorpt_correction_type 'empirical (SADABS)'
_exptl_crystal_colour colorless
_exptl_crystal_density_diffrn 1.526
_exptl_crystal_density_meas 0
_exptl_crystal_density_method 'not measured'
_exptl_crystal_description plate
_exptl_crystal_F_000 1424
_exptl_crystal_size_max 0.80
_exptl_crystal_size_mid 0.20
_exptl_crystal_size_min 0.10
_refine_diff_density_max 0.938
_refine_diff_density_min -0.455
_refine_diff_density_rms 0.075
_refine_ls_abs_structure_details 'Flack H D (1983), Acta Cryst. A39, 876-881'
_refine_ls_abs_structure_Flack 0.004(19)
_refine_ls_extinction_method none
_refine_ls_goodness_of_fit_ref 1.069
_refine_ls_hydrogen_treatment mixed
_refine_ls_matrix_type full
_refine_ls_number_parameters 367
_refine_ls_number_reflns 7564
_refine_ls_number_restraints 0
_refine_ls_restrained_S_all 1.069
_refine_ls_R_factor_all 0.0308
_refine_ls_R_factor_gt 0.0292
_refine_ls_shift/su_max 0.005
_refine_ls_shift/su_mean 0.000
_refine_ls_structure_factor_coef Fsqd
_refine_ls_weighting_details 'calc w=1/[\s^2^(Fo^2^)+(0.0397P)^2^+0.6941P] where P=(Fo^2^+2Fc^2^)/3'
_refine_ls_weighting_scheme calc
_refine_ls_wR_factor_gt 0.0714
_refine_ls_wR_factor_ref 0.0722
_reflns_number_gt 7272
_reflns_number_total 7564
_reflns_threshold_expression >2sigma(I)
_cod_data_source_file om100043f_si_001.cif
_cod_data_source_block 3b
_cod_depositor_comments
;
The following automatic conversions were performed:

'_symmetry_cell_setting' value 'Orthorhombic' changed to
'orthorhombic' according to
/home/saulius/struct/CIF-dictionaries/cif_core.dic dictionary named
'cif_core.dic' version 2.4.1 from 2010-06-29.

Automatic conversion script
Id: cif_fix_values 1715 2011-07-08 13:25:40Z adriana 
;
_cod_original_cell_volume 3039.7(6)
_cod_original_sg_symbol_H-M P2(1)2(1)2(1)
_cod_database_code 4065636

loop_
_symmetry_equiv_pos_as_xyz
'x, y, z'
'-x+1/2, -y, z+1/2'
'-x, y+1/2, -z+1/2'
'x+1/2, -y+1/2, -z'

loop_
_atom_site_label
_atom_site_type_symbol
_atom_site_fract_x
_atom_site_fract_y
_atom_site_fract_z
_atom_site_U_iso_or_equiv
_atom_site_adp_type
_atom_site_occupancy
_atom_site_symmetry_multiplicity
_atom_site_calc_flag
_atom_site_refinement_flags
Ru1 Ru 0.625456(15) 0.343083(14) 0.185709(8) 0.02228(5) Uani 1 1 d .
Si1 Si 0.82810(6) 0.58135(5) 0.18124(3) 0.02711(13) Uani 1 1 d .
C1 C 0.6891(2) 0.2357(2) -0.10948(10) 0.0292(5) Uani 1 1 d .
H1A H 0.6184 0.2843 -0.1086 0.035 Uiso 1 1 calc R
H1B H 0.7635 0.2786 -0.1160 0.035 Uiso 1 1 calc R
C2 C 0.6981(2) 0.17643(17) -0.04946(10) 0.0234(4) Uani 1 1 d .
H2 H 0.7574 0.1168 -0.0542 0.028 Uiso 1 1 calc R
C3 C 0.5773(2) 0.13148(17) -0.02660(11) 0.0252(5) Uani 1 1 d .
H3 H 0.5114 0.1380 -0.0578 0.030 Uiso 1 1 calc R
C4 C 0.54717(19) 0.19410(17) 0.03205(10) 0.0208(4) Uani 1 1 d .
H4 H 0.4634 0.2251 0.0313 0.025 Uiso 1 1 calc R
C5 C 0.64619(19) 0.27909(16) 0.03693(9) 0.0192(4) Uani 1 1 d .
C6 C 0.5372(2) 0.01824(19) 0.05307(12) 0.0283(5) Uani 1 1 d .
C7 C 0.4010(2) -0.0001(2) 0.04877(18) 0.0474(8) Uani 1 1 d .
H7A H 0.3633 0.0586 0.0264 0.071 Uiso 1 1 calc R
H7B H 0.3664 -0.0039 0.0899 0.071 Uiso 1 1 calc R
H7C H 0.3854 -0.0668 0.0272 0.071 Uiso 1 1 calc R
C8 C 0.6013(3) -0.0664(2) 0.08945(14) 0.0400(7) Uani 1 1 d .
H8A H 0.5899 -0.1354 0.0696 0.060 Uiso 1 1 calc R
H8B H 0.5673 -0.0689 0.1307 0.060 Uiso 1 1 calc R
H8C H 0.6884 -0.0501 0.0916 0.060 Uiso 1 1 calc R
C9 C 0.70391(19) 0.30464(16) 0.09692(10) 0.0185(4) Uani 1 1 d .
C10 C 0.7812(2) 0.25745(16) 0.14283(10) 0.0184(4) Uani 1 1 d .
C11 C 0.85086(18) 0.34666(18) 0.17074(9) 0.0207(4) Uani 1 1 d .
C12 C 0.7819(2) 0.44598(17) 0.15448(11) 0.0218(4) Uani 1 1 d .
C13 C 0.7064(2) 0.41653(17) 0.10394(10) 0.0198(4) Uani 1 1 d .
C14 C 0.6403(2) 0.46654(16) 0.05180(10) 0.0232(4) Uani 1 1 d .
H14A H 0.5738 0.5129 0.0665 0.028 Uiso 1 1 calc R
H14B H 0.6964 0.5090 0.0263 0.028 Uiso 1 1 calc R
C15 C 0.82116(19) 0.14548(17) 0.14805(10) 0.0208(4) Uani 1 1 d .
C16 C 0.8022(2) 0.0866(2) 0.20085(11) 0.0292(5) Uani 1 1 d .
H16 H 0.7578 0.1165 0.2338 0.035 Uiso 1 1 calc R
C17 C 0.8480(2) -0.0158(2) 0.20558(13) 0.0368(6) Uani 1 1 d .
H17 H 0.8328 -0.0564 0.2413 0.044 Uiso 1 1 calc R
C18 C 0.9147(3) -0.0584(2) 0.15922(15) 0.0384(6) Uani 1 1 d .
H18 H 0.9469 -0.1279 0.1632 0.046 Uiso 1 1 calc R
C19 C 0.9357(2) -0.0015(2) 0.10666(14) 0.0345(6) Uani 1 1 d .
H19 H 0.9823 -0.0317 0.0745 0.041 Uiso 1 1 calc R
C20 C 0.8885(2) 0.10047(18) 0.10087(11) 0.0263(5) Uani 1 1 d .
H20 H 0.9022 0.1396 0.0645 0.032 Uiso 1 1 calc R
C21 C 0.9811(3) 0.6084(2) 0.14806(16) 0.0437(7) Uani 1 1 d .
H21A H 0.9748 0.6117 0.1035 0.065 Uiso 1 1 calc R
H21B H 1.0373 0.5515 0.1596 0.065 Uiso 1 1 calc R
H21C H 1.0116 0.6763 0.1636 0.065 Uiso 1 1 calc R
C22 C 0.8371(3) 0.5827(2) 0.26564(13) 0.0427(7) Uani 1 1 d .
H22A H 0.8676 0.6517 0.2794 0.064 Uiso 1 1 calc R
H22B H 0.8924 0.5266 0.2794 0.064 Uiso 1 1 calc R
H22C H 0.7559 0.5705 0.2828 0.064 Uiso 1 1 calc R
C23 C 0.7128(3) 0.6780(2) 0.15267(16) 0.0440(7) Uani 1 1 d .
H23A H 0.6317 0.6566 0.1665 0.066 Uiso 1 1 calc R
H23B H 0.7146 0.6793 0.1080 0.066 Uiso 1 1 calc R
H23C H 0.7316 0.7488 0.1685 0.066 Uiso 1 1 calc R
C24 C 0.6634(3) 0.3425(3) 0.27165(12) 0.0407(6) Uani 1 1 d .
C25 C 0.4930(2) 0.4439(2) 0.18948(14) 0.0361(6) Uani 1 1 d .
C26 C 0.5174(2) 0.2237(2) 0.19399(12) 0.0325(5) Uani 1 1 d .
C27 C 0.2419(3) 0.6707(2) 0.06589(17) 0.0460(7) Uani 1 1 d .
H27A H 0.2375 0.6647 0.1108 0.055 Uiso 1 1 calc R
H27B H 0.2063 0.6056 0.0481 0.055 Uiso 1 1 calc R
Cl3 Cl 0.15756(8) 0.78100(7) 0.04215(5) 0.0556(2) Uani 1 1 d .
Cl4 Cl 0.39314(9) 0.68143(9) 0.04365(8) 0.0978(5) Uani 1 1 d .
O1 O 0.67565(18) 0.16186(17) -0.15741(8) 0.0397(4) Uani 1 1 d .
H1 H 0.6075 0.1703 -0.1741 0.060 Uiso 1 1 calc R
O2 O 0.74178(14) 0.24705(12) -0.00227(7) 0.0222(3) Uani 1 1 d .
O3 O 0.59114(19) 0.02465(13) -0.00566(9) 0.0366(4) Uani 1 1 d .
O4 O 0.56227(16) 0.11894(13) 0.07924(8) 0.0269(3) Uani 1 1 d .
O5 O 0.59236(15) 0.37722(12) 0.01809(8) 0.0263(4) Uani 1 1 d .
O6 O 0.94045(14) 0.33966(14) 0.20385(7) 0.0280(3) Uani 1 1 d .
O7 O 0.6905(3) 0.3412(2) 0.32145(9) 0.0690(7) Uani 1 1 d .
O8 O 0.4175(2) 0.50528(19) 0.18928(14) 0.0600(6) Uani 1 1 d .
O9 O 0.4583(2) 0.1514(2) 0.20169(10) 0.0505(5) Uani 1 1 d .

loop_
_atom_site_aniso_label
_atom_site_aniso_U_11
_atom_site_aniso_U_22
_atom_site_aniso_U_33
_atom_site_aniso_U_23
_atom_site_aniso_U_13
_atom_site_aniso_U_12
Ru1 0.02148(8) 0.02796(8) 0.01739(8) -0.00005(7) 0.00370(7) 0.00124(7)
Si1 0.0284(3) 0.0218(3) 0.0311(3) -0.0093(3) -0.0026(3) 0.0007(2)
C1 0.0336(13) 0.0365(13) 0.0175(10) -0.0027(9) -0.0006(9) 0.0009(10)
C2 0.0258(11) 0.0229(11) 0.0216(10) -0.0053(8) -0.0022(8) 0.0022(8)
C3 0.0313(11) 0.0210(11) 0.0233(11) 0.0008(8) -0.0066(9) -0.0036(8)
C4 0.0176(10) 0.0211(9) 0.0238(11) 0.0012(8) -0.0032(8) -0.0017(7)
C5 0.0207(10) 0.0189(9) 0.0180(9) 0.0021(7) -0.0004(7) -0.0003(7)
C6 0.0288(12) 0.0244(11) 0.0319(13) 0.0061(9) -0.0083(10) -0.0061(9)
C7 0.0293(14) 0.0312(13) 0.082(2) 0.0118(14) -0.0181(14) -0.0107(10)
C8 0.0390(15) 0.0293(12) 0.0517(17) 0.0153(11) -0.0157(12) -0.0081(10)
C9 0.0189(9) 0.0195(9) 0.0171(10) 0.0023(7) 0.0003(8) -0.0011(7)
C10 0.0193(9) 0.0197(9) 0.0163(10) 0.0006(8) 0.0012(7) -0.0003(7)
C11 0.0191(9) 0.0254(9) 0.0176(9) -0.0018(8) 0.0021(7) -0.0009(8)
C12 0.0233(10) 0.0217(10) 0.0203(11) -0.0027(8) 0.0013(8) -0.0003(8)
C13 0.0204(10) 0.0209(10) 0.0182(10) -0.0016(8) 0.0029(8) 0.0018(8)
C14 0.0279(11) 0.0189(9) 0.0228(10) 0.0028(8) -0.0002(9) 0.0027(8)
C15 0.0186(9) 0.0208(10) 0.0229(10) -0.0001(8) -0.0055(8) -0.0005(8)
C16 0.0315(12) 0.0293(11) 0.0269(12) 0.0062(9) -0.0047(9) -0.0014(9)
C17 0.0383(15) 0.0317(12) 0.0405(14) 0.0168(11) -0.0144(11) -0.0043(10)
C18 0.0343(13) 0.0210(11) 0.0600(18) 0.0066(11) -0.0156(13) 0.0029(10)
C19 0.0307(13) 0.0272(12) 0.0455(16) -0.0059(11) -0.0030(11) 0.0054(10)
C20 0.0265(11) 0.0227(10) 0.0297(11) 0.0015(8) -0.0021(10) 0.0006(9)
C21 0.0385(15) 0.0327(14) 0.060(2) -0.0077(13) 0.0083(14) -0.0086(11)
C22 0.0402(15) 0.0509(17) 0.0370(15) -0.0231(13) -0.0066(12) 0.0072(12)
C23 0.0497(17) 0.0243(13) 0.0581(19) -0.0035(12) -0.0094(14) 0.0062(11)
C24 0.0457(15) 0.0524(16) 0.0239(12) 0.0000(12) 0.0067(11) 0.0009(14)
C25 0.0309(12) 0.0419(14) 0.0355(14) -0.0029(13) 0.0096(12) 0.0052(10)
C26 0.0263(11) 0.0463(14) 0.0248(13) 0.0051(11) 0.0071(10) -0.0038(10)
C27 0.0366(14) 0.0347(14) 0.067(2) 0.0038(14) -0.0038(14) -0.0026(12)
Cl3 0.0442(4) 0.0440(4) 0.0787(6) 0.0153(4) -0.0082(4) 0.0002(3)
Cl4 0.0450(5) 0.0605(6) 0.1879(15) -0.0086(7) 0.0359(7) 0.0077(4)
O1 0.0395(10) 0.0571(12) 0.0227(8) -0.0149(9) -0.0031(7) 0.0062(10)
O2 0.0209(7) 0.0286(8) 0.0171(7) -0.0035(6) 0.0009(6) -0.0044(6)
O3 0.0583(13) 0.0182(8) 0.0333(10) 0.0006(7) 0.0031(8) -0.0019(8)
O4 0.0326(9) 0.0243(8) 0.0237(8) 0.0053(6) -0.0018(7) -0.0075(6)
O5 0.0330(9) 0.0200(7) 0.0259(8) 0.0025(6) -0.0110(7) 0.0015(6)
O6 0.0248(8) 0.0326(8) 0.0266(8) -0.0056(7) -0.0062(6) 0.0022(7)
O7 0.0936(19) 0.0914(19) 0.0221(11) 0.0007(13) -0.0044(11) 0.0029(17)
O8 0.0428(11) 0.0562(13) 0.0810(18) -0.0066(13) 0.0141(13) 0.0210(10)
O9 0.0457(12) 0.0622(14) 0.0437(12) 0.0068(11) 0.0128(9) -0.0218(11)

loop_
_atom_type_symbol
_atom_type_description
_atom_type_scat_dispersion_real
_atom_type_scat_dispersion_imag
_atom_type_scat_source
C C 0.0033 0.0016 'International Tables Vol C Tables 4.2.6.8 and 6.1.1.4'
H H 0.0000 0.0000 'International Tables Vol C Tables 4.2.6.8 and 6.1.1.4'
O O 0.0106 0.0060 'International Tables Vol C Tables 4.2.6.8 and 6.1.1.4'
Si Si 0.0817 0.0704 'International Tables Vol C Tables 4.2.6.8 and 6.1.1.4'
Cl Cl 0.1484 0.1585 'International Tables Vol C Tables 4.2.6.8 and 6.1.1.4'
Ru Ru -1.2594 0.8363 'International Tables Vol C Tables 4.2.6.8 and 6.1.1.4'

loop_
_geom_angle_atom_site_label_1
_geom_angle_atom_site_label_2
_geom_angle_atom_site_label_3
_geom_angle
C26 Ru1 C24 92.18(12)
C26 Ru1 C25 92.64(12)
C24 Ru1 C25 97.09(13)
C26 Ru1 C9 98.85(9)
C24 Ru1 C9 141.66(11)
C25 Ru1 C9 118.75(11)
C26 Ru1 C13 130.79(10)
C24 Ru1 C13 135.12(11)
C25 Ru1 C13 93.56(10)
C9 Ru1 C13 37.72(8)
C26 Ru1 C10 97.72(10)
C24 Ru1 C10 104.12(11)
C25 Ru1 C10 155.94(10)
C9 Ru1 C10 38.19(8)
C13 Ru1 C10 63.33(8)
C26 Ru1 C12 161.12(9)
C24 Ru1 C12 97.69(11)
C25 Ru1 C12 102.02(10)
C9 Ru1 C12 63.69(8)
C13 Ru1 C12 37.44(8)
C10 Ru1 C12 64.30(7)
C26 Ru1 C11 129.60(10)
C24 Ru1 C11 85.07(10)
C25 Ru1 C11 137.69(10)
C9 Ru1 C11 59.71(7)
C13 Ru1 C11 59.08(7)
C10 Ru1 C11 36.21(7)
C12 Ru1 C11 36.46(7)
C22 Si1 C21 109.91(15)
C22 Si1 C23 111.44(14)
C21 Si1 C23 111.20(15)
C22 Si1 C12 109.60(13)
C21 Si1 C12 106.77(12)
C23 Si1 C12 107.79(12)
O1 C1 C2 109.1(2)
O2 C2 C1 109.83(18)
O2 C2 C3 106.34(18)
C1 C2 C3 114.3(2)
O3 C3 C2 111.2(2)
O3 C3 C4 103.67(18)
C2 C3 C4 105.65(17)
O4 C4 C5 109.55(17)
O4 C4 C3 104.01(17)
C5 C4 C3 105.28(17)
O2 C5 O5 112.18(17)
O2 C5 C9 106.32(17)
O5 C5 C9 104.06(16)
O2 C5 C4 106.57(17)
O5 C5 C4 106.91(16)
C9 C5 C4 120.90(18)
O4 C6 O3 103.58(18)
O4 C6 C8 109.2(2)
O3 C6 C8 109.0(2)
O4 C6 C7 110.7(2)
O3 C6 C7 111.4(2)
C8 C6 C7 112.7(2)
C13 C9 C10 108.81(19)
C13 C9 C5 108.50(18)
C10 C9 C5 140.66(19)
C13 C9 Ru1 71.96(13)
C10 C9 Ru1 72.66(12)
C5 C9 Ru1 131.67(15)
C9 C10 C15 128.30(19)
C9 C10 C11 106.09(17)
C15 C10 C11 122.27(19)
C9 C10 Ru1 69.14(12)
C15 C10 Ru1 130.93(15)
C11 C10 Ru1 81.71(12)
O6 C11 C10 126.9(2)
O6 C11 C12 127.1(2)
C10 C11 C12 105.74(17)
O6 C11 Ru1 135.76(15)
C10 C11 Ru1 62.07(11)
C12 C11 Ru1 63.11(11)
C13 C12 C11 105.02(18)
C13 C12 Si1 129.38(17)
C11 C12 Si1 123.12(16)
C13 C12 Ru1 69.22(12)
C11 C12 Ru1 80.43(12)
Si1 C12 Ru1 129.30(12)
C9 C13 C12 110.6(2)
C9 C13 C14 109.10(19)
C12 C13 C14 139.8(2)
C9 C13 Ru1 70.32(13)
C12 C13 Ru1 73.34(13)
C14 C13 Ru1 127.13(15)
O5 C14 C13 103.87(16)
C16 C15 C20 118.7(2)
C16 C15 C10 121.9(2)
C20 C15 C10 119.19(19)
C17 C16 C15 120.2(2)
C18 C17 C16 120.3(2)
C17 C18 C19 120.7(2)
C18 C19 C20 119.6(3)
C19 C20 C15 120.4(2)
O7 C24 Ru1 177.2(3)
O8 C25 Ru1 176.8(3)
O9 C26 Ru1 175.8(3)
Cl4 C27 Cl3 111.20(18)
C5 O2 C2 111.34(16)
C6 O3 C3 107.47(18)
C4 O4 C6 106.29(17)
C5 O5 C14 112.00(16)

loop_
_geom_bond_atom_site_label_1
_geom_bond_atom_site_label_2
_geom_bond_distance
Ru1 C26 1.926(3)
Ru1 C24 1.931(3)
Ru1 C25 1.935(3)
Ru1 C9 2.185(2)
Ru1 C13 2.206(2)
Ru1 C10 2.232(2)
Ru1 C12 2.260(2)
Ru1 C11 2.499(2)
Si1 C22 1.854(3)
Si1 C21 1.864(3)
Si1 C23 1.866(3)
Si1 C12 1.875(2)
C1 O1 1.412(3)
C1 C2 1.518(3)
C2 O2 1.447(3)
C2 C3 1.529(3)
C3 O3 1.431(3)
C3 C4 1.545(3)
C4 O4 1.413(3)
C4 C5 1.531(3)
C5 O2 1.416(3)
C5 O5 1.432(2)
C5 C9 1.496(3)
C6 O4 1.420(3)
C6 O3 1.421(3)
C6 C8 1.508(3)
C6 C7 1.517(4)
C9 C13 1.419(3)
C9 C10 1.445(3)
C10 C15 1.483(3)
C10 C11 1.492(3)
C11 O6 1.227(3)
C11 C12 1.506(3)
C12 C13 1.434(3)
C13 C14 1.494(3)
C14 O5 1.446(3)
C15 C16 1.392(3)
C15 C20 1.393(3)
C16 C17 1.390(4)
C17 C18 1.363(4)
C18 C19 1.377(4)
C19 C20 1.393(3)
C24 O7 1.132(3)
C25 O8 1.134(3)
C26 O9 1.131(3)
C27 Cl4 1.737(3)
C27 Cl3 1.750(3)

loop_
_cod_changelog_entry_id
_cod_changelog_entry_author
_cod_changelog_entry_date
_cod_changelog_entry_text
1 'Vaitkus, Antanas' 2022-05-07T05:39:00+03:00
;
 Replaced the '&#x009D;' sequences with backslash symbols ('\')
 in multiple data values.
;
